data_7113899
loop_
_publ_author_name
'Hill, Nicholas J.'
'Levason, William'
'Light, Mark E.'
'Reid, Gillian'

_publ_section_title
;
 Synthesis and structural features of the first thallium(I) selenoether
 derivatives
;
_journal_coden_ASTM CHCOFS
_journal_issue 1
_journal_name_full
;
 Chemical Communications (Cambridge, United Kingdom)
;
_journal_page_first 110
_journal_page_last 111
_journal_paper_doi 10.1039/b209729j
_journal_year 2003
_chemical_compound_source MeCN
_chemical_formula_moiety '[Tl{MeSe(CH2)2SeMe}]PF6'
_chemical_formula_sum 'C4 H10 F6 P Se2 Tl'
_chemical_formula_weight 565.38
_space_group_IT_number 14
_symmetry_cell_setting monoclinic
_symmetry_Int_Tables_number 14
_symmetry_space_group_name_Hall '-P 2yn'
_symmetry_space_group_name_H-M 'P 1 21/n 1'
_cell_angle_alpha 90
_cell_angle_beta 92.311(2)
_cell_angle_gamma 90
_cell_formula_units_Z 4
_cell_length_a 7.3370(2)
_cell_length_b 9.0243(3)
_cell_length_c 17.8221(4)
_cell_measurement_reflns_used 0
_cell_measurement_temperature 120.0(1)
_cell_measurement_theta_max 0.0
_cell_measurement_theta_min 0.0
_cell_volume 1179.06(6)
_computing_cell_refinement 'Nonius Kappa CCD Diffractometer Control'
_computing_data_collection 'Nonius Kappa CCD Diffractometer Control'
_computing_data_reduction 'teXsan for Windows version 1.06 (MSC, 1997-1999)'
_computing_publication_material 'teXsan for Windows version 1.06 (MSC, 1997-1999)'
_computing_structure_refinement 'teXsan for Windows version 1.06 (MSC, 1997-1999)'
_computing_structure_solution
;
DIRDIF92 PATTY (Beurskens, 1992)
;
_diffrn_ambient_temperature 120.0(1)
_diffrn_measurement_device 'Nonius Kappa CCD'
_diffrn_orient_matrix_UB_11 0.00000
_diffrn_orient_matrix_UB_12 0.00000
_diffrn_orient_matrix_UB_13 0.00000
_diffrn_orient_matrix_UB_21 0.00000
_diffrn_orient_matrix_UB_22 0.00000
_diffrn_orient_matrix_UB_23 0.00000
_diffrn_orient_matrix_UB_31 0.00000
_diffrn_orient_matrix_UB_32 0.00000
_diffrn_orient_matrix_UB_33 0.00000
_diffrn_radiation_detector 'mercury CCD'
_diffrn_radiation_monochromator graphite
_diffrn_radiation_source 'X-ray tube'
_diffrn_radiation_type 'Mo K\a'
_diffrn_radiation_wavelength 0.71073
_diffrn_reflns_av_R_equivalents 0.03856
_diffrn_reflns_av_sigmaI/netI 0.065
_diffrn_reflns_limit_h_max 9
_diffrn_reflns_limit_h_min -9
_diffrn_reflns_limit_k_max 10
_diffrn_reflns_limit_k_min -11
_diffrn_reflns_limit_l_max 22
_diffrn_reflns_limit_l_min -22
_diffrn_reflns_number 4352
_diffrn_reflns_reduction_process 'Lp corrections applied'
_diffrn_reflns_theta_max 27.49
_diffrn_reflns_theta_min 2.96
_diffrn_standards_decay_% 0.00
_diffrn_standards_interval_count 0
_diffrn_standards_number 0
_exptl_absorpt_coefficient_mu 20.028
_exptl_absorpt_correction_type Scalepack
_exptl_crystal_colour colourless
_exptl_crystal_density_diffrn 3.185
_exptl_crystal_density_meas ?
_exptl_crystal_description block
_exptl_crystal_F_000 1008.00
_exptl_crystal_size_max 0.16
_exptl_crystal_size_mid 0.10
_exptl_crystal_size_min 0.06
_refine_diff_density_max 1.59
_refine_diff_density_min -1.79
_refine_ls_abs_structure_details -
_refine_ls_abs_structure_Flack -
_refine_ls_extinction_coef -
_refine_ls_extinction_method none
_refine_ls_goodness_of_fit_all 1.648
_refine_ls_goodness_of_fit_ref 1.650
_refine_ls_hydrogen_treatment noref
_refine_ls_matrix_type full
_refine_ls_number_constraints 0
_refine_ls_number_parameters 127
_refine_ls_number_reflns 2271
_refine_ls_number_restraints 0
_refine_ls_R_factor_all 0.0372
_refine_ls_R_factor_gt 0.0370
_refine_ls_shift/su_max 0.0000
_refine_ls_shift/su_mean 0.0002
_refine_ls_structure_factor_coef F
_refine_ls_weighting_details 'w = 1/[\s^2^(Fo)]'
_refine_ls_weighting_scheme sigma
_refine_ls_wR_factor_all 0.0380
_refine_ls_wR_factor_ref 0.0380
_reflns_number_gt 2271
_reflns_number_total 2828
_reflns_threshold_expression I>2.00\s(I)
_cod_duplicate_entry 7103631
_cod_data_source_file b209729j.txt
_cod_data_source_block Template_texray.inf
_cod_depositor_comments
;
The following automatic conversions were performed:

'_exptl_crystal_density_meas' value 'not measured' was changed to '?'
- the value is perceived as not measured.

Automatic conversion script
Id: cif_fix_values 3008 2015-01-20 13:52:24Z robertas 
;
_cod_original_cell_volume 1179.06(5)
_cod_original_sg_symbol_H-M 'P 21/n     '
_cod_original_formula_sum 'C4 H10 F6 P Se2 Tl '
_cod_database_code 7113899

loop_
_symmetry_equiv_pos_as_xyz
'   +x,   +y,   +z'
1/2-x,1/2+y,1/2-z
'   -x,   -y,   -z'
1/2+x,1/2-y,1/2+z

loop_
_atom_site_label
_atom_site_fract_x
_atom_site_fract_y
_atom_site_fract_z
_atom_site_U_iso_or_equiv
_atom_site_occupancy
_atom_site_adp_type
_atom_site_calc_flag
Tl(1) 0.08009(3) 0.06813(3) 0.347386(11) 0.01455(7) 1.000 Uani d
Se(1) -0.18303(8) -0.13336(7) 0.47175(3) 0.0147(2) 1.000 Uani d
Se(2) -0.66345(8) -0.20670(7) 0.29408(3) 0.0175(2) 1.000 Uani d
P(1) 0.1377(2) 0.2053(2) 0.85455(8) 0.0136(4) 1.000 Uani d
F(1) 0.0792(6) 0.0772(4) 0.9101(2) 0.0311(12) 1.000 Uani d
F(2) 0.2245(5) 0.2974(4) 0.9241(2) 0.0237(10) 1.000 Uani d
F(3) 0.3309(5) 0.1272(4) 0.8445(2) 0.0233(10) 1.000 Uani d
F(4) 0.1953(5) 0.3345(5) 0.7990(2) 0.0281(11) 1.000 Uani d
F(5) 0.0532(5) 0.1137(5) 0.7841(2) 0.0309(11) 1.000 Uani d
F(6) -0.0542(5) 0.2854(5) 0.8640(2) 0.0259(10) 1.000 Uani d
C(1) -0.1473(9) -0.3402(8) 0.4964(3) 0.023(2) 1.000 Uani d
C(2) -0.4296(8) -0.1476(7) 0.4260(3) 0.016(2) 1.000 Uani d
C(3) -0.4222(8) -0.2079(7) 0.3469(3) 0.016(2) 1.000 Uani d
C(4) -0.7885(9) -0.3545(9) 0.3531(4) 0.030(2) 1.000 Uani d
H(1) -0.1464 -0.3535 0.5492 0.028 1.000 Uiso c
H(2) -0.2422 -0.3980 0.4734 0.028 1.000 Uiso c
H(3) -0.0328 -0.3731 0.4783 0.028 1.000 Uiso c
H(4) -0.5029 -0.2106 0.4557 0.019 1.000 Uiso c
H(5) -0.4850 -0.0511 0.4244 0.019 1.000 Uiso c
H(6) -0.3774 -0.3083 0.3497 0.019 1.000 Uiso c
H(7) -0.3385 -0.1507 0.3196 0.019 1.000 Uiso c
H(8) -0.8043 -0.3179 0.4029 0.037 1.000 Uiso c
H(9) -0.9032 -0.3780 0.3306 0.037 1.000 Uiso c
H(10) -0.7158 -0.4431 0.3571 0.037 1.000 Uiso c

loop_
_atom_site_aniso_label
_atom_site_aniso_U_11
_atom_site_aniso_U_22
_atom_site_aniso_U_33
_atom_site_aniso_U_12
_atom_site_aniso_U_13
_atom_site_aniso_U_23
Tl(1) 0.0135(1) 0.0167(1) 0.01325(13) 0.00112(9) -0.00113(8) -0.00027(9)
Se(1) 0.0135(3) 0.0180(3) 0.0123(3) -0.0040(3) -0.0035(2) 0.0002(2)
Se(2) 0.0139(3) 0.0211(4) 0.0171(3) 0.0040(3) -0.0057(2) -0.0048(2)
P(1) 0.0085(8) 0.0160(9) 0.0160(7) -0.0008(6) -0.0023(6) -0.0030(6)
F(1) 0.028(2) 0.026(2) 0.039(2) -0.005(2) 0.005(2) 0.014(2)
F(2) 0.021(2) 0.025(2) 0.025(2) -0.000(2) -0.006(2) -0.012(2)
F(3) 0.012(2) 0.032(2) 0.027(2) 0.007(2) 0.001(1) -0.007(2)
F(4) 0.029(2) 0.028(2) 0.027(2) -0.003(2) -0.003(2) 0.007(2)
F(5) 0.023(2) 0.039(3) 0.030(2) 0.000(2) -0.005(2) -0.015(2)
F(6) 0.013(2) 0.032(2) 0.032(2) 0.010(2) -0.002(2) -0.003(2)
C(1) 0.024(4) 0.024(4) 0.020(3) 0.005(3) -0.007(3) 0.002(3)
C(2) 0.012(3) 0.018(3) 0.017(3) -0.001(3) 0.001(2) 0.002(3)
C(3) 0.014(3) 0.017(3) 0.017(3) 0.005(3) -0.003(2) -0.000(2)
C(4) 0.019(4) 0.029(4) 0.041(4) -0.004(3) 0.008(3) -0.003(3)

loop_
_atom_type_symbol
_atom_type_oxidation_number
_atom_type_number_in_cell
_atom_type_scat_dispersion_real
_atom_type_scat_dispersion_imag
_atom_type_scat_source
C 0 16 0.002 0.002
;International Tables for Crystallography
(1992, Vol. C, Table 6.1.1.2)
;
H 0 40 0.000 0.000
;International Tables for Crystallography
(1992, Vol. C, Table 6.1.1.2)
;
F 0 24 0.014 0.010
;International Tables for Crystallography
(1992, Vol. C, Table 6.1.1.2)
;
P 0 4 0.090 0.095
;International Tables for Crystallography
(1992, Vol. C, Table 6.1.1.2)
;
Se 0 8 -0.178 2.223
;International Tables for Crystallography
(1992, Vol. C, Tables 4.2.6.8 and 6.1.1.1)
;
Tl 0 4 -3.556 9.659
;International Tables for Crystallography
(1992, Vol. C, Tables 4.2.6.8 and 6.1.1.1)
;

loop_
_geom_angle_atom_site_label_1
_geom_angle_atom_site_label_2
_geom_angle_atom_site_label_3
_geom_angle
_geom_angle_site_symmetry_1
_geom_angle_site_symmetry_2
_geom_angle_site_symmetry_3
_geom_angle_publ_flag
Se(1) Tl(1) Se(1) 65.75(2) . . 3_556 ?
Se(1) Tl(1) Se(2) 157.24(2) . . 1_655 ?
Se(1) Tl(1) Se(2) 97.36(2) . . 2 ?
Se(1) Tl(1) F(2) 56.80(8) . . 4_454 ?
Se(1) Tl(1) F(4) 78.52(9) . . 4_454 ?
Se(1) Tl(1) F(5) 92.28(10) . . 3_556 ?
Se(1) Tl(1) F(6) 132.87(9) . . 4_454 ?
Se(1) Tl(1) Se(2) 125.86(2) 3_556 3_556 3_556 ?
Se(1) Tl(1) Se(2) 107.68(2) 3_556 3_556 3_556 ?
Se(1) Tl(1) F(2) 71.31(8) 3_556 3_556 3_556 ?
Se(1) Tl(1) F(4) 113.18(8) 3_556 3_556 3_556 ?
Se(1) Tl(1) F(5) 155.26(11) 3_556 3_556 3_556 ?
Se(1) Tl(1) F(6) 70.08(9) 3_556 3_556 3_556 ?
Se(2) Tl(1) Se(2) 96.763(10) 2_455 2_455 2_455 ?
Se(2) Tl(1) F(2) 105.59(8) 2_455 2_455 2_455 ?
Se(2) Tl(1) F(4) 78.78(9) 2_455 2_455 2_455 ?
Se(2) Tl(1) F(5) 78.75(11) 2_455 2_455 2_455 ?
Se(2) Tl(1) F(6) 67.20(9) 2_455 2_455 2_455 ?
Se(2) Tl(1) F(2) 152.87(8) 1_655 1_655 1_655 ?
Se(2) Tl(1) F(4) 132.26(9) 1_655 1_655 1_655 ?
Se(2) Tl(1) F(5) 62.05(10) 1_655 1_655 1_655 ?
Se(2) Tl(1) F(6) 80.81(10) 1_655 1_655 1_655 ?
F(2) Tl(1) F(4) 41.99(11) 4_454 4_454 4_454 ?
F(2) Tl(1) F(5) 107.07(13) 4_454 4_454 4_454 ?
F(2) Tl(1) F(6) 121.85(13) 4_454 4_454 4_454 ?
F(4) Tl(1) F(5) 70.55(13) 4_454 4_454 4_454 ?
F(4) Tl(1) F(6) 135.8(1) 4_454 4_454 4_454 ?
F(5) Tl(1) F(6) 125.64(13) 3_556 3_556 3_556 ?
Tl(1) Se(1) Tl(1) 114.25(2) . . . ?
Tl(1) Se(1) C(1) 124.9(3) . . . ?
Tl(1) Se(1) C(2) 107.1(2) . . . ?
Tl(1) Se(1) C(1) 85.8(2) 3_556 3_556 3_556 ?
Tl(1) Se(1) C(2) 125.7(2) 3_556 3_556 3_556 ?
C(1) Se(1) C(2) 98.4(3) . . . ?
Tl(1) Se(2) Tl(1) 144.13(2) 2_445 2_445 2_445 ?
Tl(1) Se(2) C(3) 99.8(2) 2_445 2_445 2_445 ?
Tl(1) Se(2) C(4) 95.5(3) 2_445 2_445 2_445 ?
Tl(1) Se(2) C(3) 112.4(2) 1_455 1_455 1_455 ?
Tl(1) Se(2) C(4) 94.2(3) 1_455 1_455 1_455 ?
C(3) Se(2) C(4) 99.9(4) . . . ?
F(1) P(1) F(2) 90.2(3) . . . ?
F(1) P(1) F(3) 90.7(3) . . . ?
F(1) P(1) F(4) 179.6(3) . . . ?
F(1) P(1) F(5) 90.4(3) . . . ?
F(1) P(1) F(6) 90.1(3) . . . ?
F(2) P(1) F(3) 89.4(3) . . . ?
F(2) P(1) F(4) 89.7(3) . . . ?
F(2) P(1) F(5) 179.2(3) . . . ?
F(2) P(1) F(6) 90.5(3) . . . ?
F(3) P(1) F(4) 89.7(3) . . . ?
F(3) P(1) F(5) 90.1(3) . . . ?
F(3) P(1) F(6) 179.2(3) . . . ?
F(4) P(1) F(5) 89.7(3) . . . ?
F(4) P(1) F(6) 89.5(3) . . . ?
F(5) P(1) F(6) 90.1(3) . . . ?
Tl(1) F(2) P(1) 99.8(2) 4 4 4 ?
Tl(1) F(4) P(1) 107.5(2) 4 4 4 ?
Tl(1) F(5) P(1) 176.1(3) 3_556 3_556 3_556 ?
Tl(1) F(6) P(1) 168.3(3) 4_455 4_455 4_455 ?
Se(1) C(1) H(1) 110.1 . . . no
Se(1) C(1) H(2) 110.0 . . . no
Se(1) C(1) H(3) 109.6 . . . no
H(1) C(1) H(2) 109.6 . . . no
H(1) C(1) H(3) 108.8 . . . no
H(2) C(1) H(3) 108.7 . . . no
Se(1) C(2) C(3) 110.1(5) . . . ?
Se(1) C(2) H(4) 109.8 . . . no
Se(1) C(2) H(5) 109.6 . . . no
C(3) C(2) H(4) 110.1 . . . no
C(3) C(2) H(5) 109.2 . . . no
H(4) C(2) H(5) 108.0 . . . no
Se(2) C(3) C(2) 112.2(5) . . . ?
Se(2) C(3) H(6) 109.1 . . . no
Se(2) C(3) H(7) 109.7 . . . no
C(2) C(3) H(6) 108.4 . . . no
C(2) C(3) H(7) 109.3 . . . no
H(6) C(3) H(7) 108.1 . . . no
Se(2) C(4) H(8) 109.9 . . . no
Se(2) C(4) H(9) 110.9 . . . no
Se(2) C(4) H(10) 109.8 . . . no
H(8) C(4) H(9) 109.4 . . . no
H(8) C(4) H(10) 107.7 . . . no
H(9) C(4) H(10) 109.2 . . . no

loop_
_geom_bond_atom_site_label_1
_geom_bond_atom_site_label_2
_geom_bond_distance
_geom_bond_site_symmetry_2
_geom_bond_publ_flag
Tl(1) Se(1) 3.5058(8) . ?
Tl(1) Se(1) 3.3333(7) 3_556 ?
Tl(1) Se(2) 3.3142(8) 1_655 ?
Tl(1) Se(2) 3.2769(8) 2 ?
Tl(1) F(2) 3.231(5) .4_454 ?
Tl(1) F(3) 3.302(5) 4_454 ?
Tl(1) F(4) 3.048(5) 4_454 ?
Tl(1) F(5) 2.993(5) 3_556 ?
Tl(1) F(6) 2.995(5) 4_454 ?
Se(1) C(1) 1.933(9) . ?
Se(1) C(2) 1.959(8) . ?
Se(2) C(3) 1.971(7) . ?
Se(2) C(4) 1.950(9) . ?
P(1) F(1) 1.592(5) . ?
P(1) F(2) 1.603(5) . ?
P(1) F(3) 1.600(5) . ?
P(1) F(4) 1.597(5) . ?
P(1) F(5) 1.607(5) . ?
P(1) F(6) 1.598(5) . ?
C(1) H(1) 0.95 . no
C(1) H(2) 0.95 . no
C(1) H(3) 0.96 . no
C(2) C(3) 1.513(10) . ?
C(2) H(4) 0.96 . no
C(2) H(5) 0.96 . no
C(3) H(6) 0.96 . no
C(3) H(7) 0.95 . no
C(4) H(8) 0.96 . no
C(4) H(9) 0.94 . no
C(4) H(10) 0.96 . no

loop_
_geom_contact_atom_site_label_1
_geom_contact_atom_site_label_2
_geom_contact_distance
_geom_contact_site_symmetry_2
_geom_contact_publ_flag
Tl(1) F(5) 2.993(5) 3_556 no
Tl(1) F(6) 2.995(5) 4_554 no
Tl(1) F(4) 3.048(5) 4_454 no
Tl(1) F(2) 3.231(5) 4_454 no
Tl(1) F(3) 3.302(5) 4_454 no
Se(1) F(2) 3.213(5) 4_454 no
